data_2212838
loop_
_publ_author_name
'Ren, Qing-Yun'
'He, Hong-Wu'

_publ_section_title
2-Dipropylamino-6-methyl-5-(4-methylphenyl)-3,8-diphenyl-5,8-dihydropyrazolo[4',3':5,6]pyrano[2,3-<i>d</i>]pyrimidin-4(3<i>H</i>)-one
_journal_coeditor_code CV2208
_journal_issue 4
_journal_name_full 'Acta Crystallographica Section E'
_journal_page_first o1921
_journal_page_last o1923
_journal_paper_doi 10.1107/S1600536807011804
_journal_volume 63
_journal_year 2007
_chemical_formula_iupac 'C34 H35 N5 O2'
_chemical_formula_moiety 'C34 H35 N5 O2'
_chemical_formula_sum 'C34 H35 N5 O2'
_chemical_formula_weight 545.67
_chemical_name_systematic
;
2-Dipropylamino-6-methyl-5-(4-methylphenyl)-3,8-diphenyl-5,8-
dihydropyrazolo[4',3':5,6]pyrano[2,3-<i>d</i>]pyrimidin-4(3<i>H</i>)-one
;
_space_group_IT_number 2
_symmetry_cell_setting triclinic
_symmetry_space_group_name_Hall '-P 1'
_symmetry_space_group_name_H-M 'P -1'
_atom_sites_solution_hydrogens geom
_atom_sites_solution_primary direct
_atom_sites_solution_secondary difmap
_cell_angle_alpha 111.213(2)
_cell_angle_beta 98.877(2)
_cell_angle_gamma 108.884(2)
_cell_formula_units_Z 2
_cell_length_a 8.9705(8)
_cell_length_b 13.5961(12)
_cell_length_c 14.3869(12)
_cell_measurement_reflns_used 1636
_cell_measurement_temperature 292(2)
_cell_measurement_theta_max 24.48
_cell_measurement_theta_min 3.15
_cell_volume 1472.6(2)
_computing_cell_refinement SMART
_computing_data_collection 'SMART (Bruker, 2000)'
_computing_data_reduction 'SAINT (Bruker, 2000)'
_computing_molecular_graphics 'SHELXTL (Bruker, 1997)'
_computing_publication_material SHELXTL
_computing_structure_refinement 'SHELXL97 (Sheldrick, 1997)'
_computing_structure_solution 'SHELXS97 (Sheldrick, 1997)'
_diffrn_ambient_temperature 292(2)
_diffrn_measured_fraction_theta_full 0.986
_diffrn_measured_fraction_theta_max 0.986
_diffrn_measurement_device_type 'Bruker SMART CCD area-detector'
_diffrn_measurement_method '\f and \w'
_diffrn_radiation_monochromator graphite
_diffrn_radiation_source 'fine-focus sealed tube'
_diffrn_radiation_type MoK\a
_diffrn_radiation_wavelength 0.71073
_diffrn_reflns_av_R_equivalents 0.0329
_diffrn_reflns_av_sigmaI/netI 0.0718
_diffrn_reflns_limit_h_max 10
_diffrn_reflns_limit_h_min -10
_diffrn_reflns_limit_k_max 16
_diffrn_reflns_limit_k_min -15
_diffrn_reflns_limit_l_max 12
_diffrn_reflns_limit_l_min -17
_diffrn_reflns_number 8509
_diffrn_reflns_theta_full 25.00
_diffrn_reflns_theta_max 25.00
_diffrn_reflns_theta_min 1.76
_diffrn_standards_decay_% 0
_diffrn_standards_interval_count 0
_diffrn_standards_number 0
_exptl_absorpt_coefficient_mu 0.078
_exptl_absorpt_correction_T_max 0.9845
_exptl_absorpt_correction_T_min 0.9769
_exptl_absorpt_correction_type multi-scan
_exptl_absorpt_process_details '(SADABS; Bruker, 2000)'
_exptl_crystal_colour colourless
_exptl_crystal_density_diffrn 1.231
_exptl_crystal_density_method 'not measured'
_exptl_crystal_description block
_exptl_crystal_F_000 580
_exptl_crystal_size_max 0.30
_exptl_crystal_size_mid 0.20
_exptl_crystal_size_min 0.20
_refine_diff_density_max 0.146
_refine_diff_density_min -0.191
_refine_ls_extinction_method none
_refine_ls_goodness_of_fit_ref 0.989
_refine_ls_hydrogen_treatment constr
_refine_ls_matrix_type full
_refine_ls_number_parameters 374
_refine_ls_number_reflns 5128
_refine_ls_number_restraints 0
_refine_ls_restrained_S_all 0.989
_refine_ls_R_factor_all 0.1043
_refine_ls_R_factor_gt 0.0562
_refine_ls_shift/su_max 0.000
_refine_ls_shift/su_mean 0.000
_refine_ls_structure_factor_coef Fsqd
_refine_ls_weighting_details 'calc w=1/[\s^2^(Fo^2^)+(0.0723P)^2^] where P=(Fo^2^+2Fc^2^)/3'
_refine_ls_weighting_scheme calc
_refine_ls_wR_factor_gt 0.1344
_refine_ls_wR_factor_ref 0.1636
_reflns_number_gt 2947
_reflns_number_total 5128
_reflns_threshold_expression I>2\s(I)
_cod_data_source_file cv2208.cif
_cod_data_source_block I
_cod_original_cell_volume 1472.6(3)
_cod_database_code 2212838
_cod_database_fobs_code 2212838

loop_
_symmetry_equiv_pos_as_xyz
'x, y, z'
'-x, -y, -z'

loop_
_atom_site_type_symbol
_atom_site_label
_atom_site_fract_x
_atom_site_fract_y
_atom_site_fract_z
_atom_site_U_iso_or_equiv
_atom_site_adp_type
_atom_site_calc_flag
_atom_site_refinement_flags
_atom_site_occupancy
C C1 0.2253(4) 0.9232(3) 0.2588(2) 0.0662(8) Uani d . 1
H H1 0.2946 0.9113 0.3047 0.079 Uiso calc R 1
C C2 0.1999(4) 0.8703(3) 0.1541(2) 0.0823(10) Uani d . 1
H H2 0.2536 0.8228 0.1290 0.099 Uiso calc R 1
C C3 0.0973(4) 0.8851(3) 0.0846(2) 0.0837(10) Uani d . 1
H H3 0.0810 0.8481 0.0131 0.100 Uiso calc R 1
C C4 0.0203(4) 0.9539(3) 0.1213(3) 0.0800(10) Uani d . 1
H H4 -0.0496 0.9643 0.0745 0.096 Uiso calc R 1
C C5 0.0429(4) 1.0094(3) 0.2272(2) 0.0703(8) Uani d . 1
H H5 -0.0119 1.0563 0.2515 0.084 Uiso calc R 1
C C6 0.1478(3) 0.9944(2) 0.2963(2) 0.0567(7) Uani d . 1
C C7 0.1197(4) 1.2723(3) 0.6082(2) 0.0844(10) Uani d . 1
H H7A 0.2206 1.3410 0.6464 0.127 Uiso calc R 1
H H7B 0.0694 1.2518 0.6566 0.127 Uiso calc R 1
H H7C 0.0452 1.2862 0.5643 0.127 Uiso calc R 1
C C8 0.1570(3) 1.1760(2) 0.5423(2) 0.0584(7) Uani d . 1
C C9 0.2313(3) 1.1129(2) 0.5752(2) 0.0527(7) Uani d . 1
C C10 0.2369(3) 1.0382(2) 0.4875(2) 0.0499(7) Uani d . 1
C C11 0.3336(3) 0.9413(2) 0.5652(2) 0.0491(6) Uani d . 1
C C12 0.3312(3) 1.0118(2) 0.65795(19) 0.0462(6) Uani d . 1
C C13 0.2892(3) 1.1153(2) 0.67953(19) 0.0516(7) Uani d . 1
H H13 0.1963 1.1041 0.7084 0.062 Uiso calc R 1
C C14 0.4327(4) 1.2271(2) 0.7584(2) 0.0552(7) Uani d . 1
C C15 0.4240(4) 1.2851(3) 0.8570(2) 0.0681(8) Uani d . 1
H H15 0.3294 1.2549 0.8743 0.082 Uiso calc R 1
C C16 0.5525(5) 1.3864(3) 0.9297(2) 0.0771(10) Uani d . 1
H H16 0.5431 1.4228 0.9957 0.093 Uiso calc R 1
C C17 0.6951(5) 1.4359(3) 0.9085(3) 0.0742(9) Uani d . 1
C C18 0.7041(4) 1.3779(3) 0.8112(3) 0.0730(9) Uani d . 1
H H18 0.7989 1.4081 0.7940 0.088 Uiso calc R 1
C C19 0.5751(4) 1.2748(2) 0.7375(2) 0.0617(8) Uani d . 1
H H19 0.5858 1.2373 0.6722 0.074 Uiso calc R 1
C C20 0.8320(5) 1.5499(3) 0.9875(3) 0.1051(13) Uani d . 1
H H20A 0.9213 1.5696 0.9592 0.158 Uiso calc R 1
H H20B 0.8712 1.5437 1.0503 0.158 Uiso calc R 1
H H20C 0.7908 1.6090 1.0036 0.158 Uiso calc R 1
C C21 0.3526(3) 0.9781(2) 0.7403(2) 0.0490(6) Uani d . 1
C C22 0.4085(3) 0.8254(2) 0.62213(19) 0.0481(6) Uani d . 1
C C23 0.3473(3) 0.8202(2) 0.78193(19) 0.0497(7) Uani d . 1
C C24 0.4497(4) 0.8615(2) 0.8807(2) 0.0619(8) Uani d . 1
H H24 0.5476 0.9280 0.9079 0.074 Uiso calc R 1
C C25 0.4042(5) 0.8019(3) 0.9397(2) 0.0764(9) Uani d . 1
H H25 0.4729 0.8283 1.0069 0.092 Uiso calc R 1
C C26 0.2594(5) 0.7049(3) 0.8998(3) 0.0805(10) Uani d . 1
H H26 0.2308 0.6651 0.9396 0.097 Uiso calc R 1
C C27 0.1576(4) 0.6666(3) 0.8027(3) 0.0812(10) Uani d . 1
H H27 0.0584 0.6012 0.7761 0.097 Uiso calc R 1
C C28 0.2009(4) 0.7244(2) 0.7433(2) 0.0661(8) Uani d . 1
H H28 0.1305 0.6984 0.6767 0.079 Uiso calc R 1
C C29 0.5913(3) 0.7502(2) 0.6910(2) 0.0601(7) Uani d . 1
H H29A 0.6179 0.8202 0.7536 0.072 Uiso calc R 1
H H29B 0.6894 0.7593 0.6685 0.072 Uiso calc R 1
C C30 0.5500(4) 0.6491(2) 0.7187(2) 0.0733(9) Uani d . 1
H H30A 0.4519 0.6389 0.7413 0.088 Uiso calc R 1
H H30B 0.5264 0.5787 0.6572 0.088 Uiso calc R 1
C C31 0.6929(5) 0.6701(3) 0.8051(3) 0.1115(14) Uani d . 1
H H31A 0.7914 0.6847 0.7843 0.167 Uiso calc R 1
H H31B 0.6681 0.6031 0.8182 0.167 Uiso calc R 1
H H31C 0.7099 0.7359 0.8678 0.167 Uiso calc R 1
C C32 0.4459(4) 0.6668(2) 0.5019(2) 0.0634(8) Uani d . 1
H H32A 0.5166 0.6261 0.5038 0.076 Uiso calc R 1
H H32B 0.4863 0.7163 0.4687 0.076 Uiso calc R 1
C C33 0.2740(4) 0.5807(3) 0.4374(2) 0.0853(10) Uani d . 1
H H33A 0.2725 0.5417 0.3657 0.102 Uiso calc R 1
H H33B 0.2029 0.6214 0.4374 0.102 Uiso calc R 1
C C34 0.2049(5) 0.4916(3) 0.4756(3) 0.1092(13) Uani d . 1
H H34A 0.2654 0.4438 0.4668 0.164 Uiso calc R 1
H H34B 0.0903 0.4443 0.4359 0.164 Uiso calc R 1
H H34C 0.2149 0.5296 0.5484 0.164 Uiso calc R 1
N N1 0.1719(3) 1.05304(19) 0.40463(17) 0.0555(6) Uani d . 1
N N2 0.1234(3) 1.1412(2) 0.4399(2) 0.0647(7) Uani d . 1
N N3 0.3796(3) 0.85344(17) 0.54570(15) 0.0499(5) Uani d . 1
N N4 0.3846(2) 0.87842(17) 0.71643(15) 0.0466(5) Uani d . 1
N N5 0.4585(3) 0.73848(17) 0.60854(15) 0.0517(6) Uani d . 1
O O1 0.2925(2) 0.95372(14) 0.47477(13) 0.0560(5) Uani d . 1
O O2 0.3373(2) 1.02535(16) 0.82603(14) 0.0596(5) Uani d . 1

loop_
_atom_site_aniso_label
_atom_site_aniso_U_11
_atom_site_aniso_U_22
_atom_site_aniso_U_33
_atom_site_aniso_U_12
_atom_site_aniso_U_13
_atom_site_aniso_U_23
C1 0.064(2) 0.085(2) 0.059(2) 0.0361(18) 0.0170(15) 0.0385(17)
C2 0.087(3) 0.101(3) 0.060(2) 0.043(2) 0.0169(18) 0.0366(19)
C3 0.084(3) 0.102(3) 0.058(2) 0.032(2) 0.0148(19) 0.037(2)
C4 0.066(2) 0.108(3) 0.066(2) 0.028(2) 0.0069(17) 0.051(2)
C5 0.059(2) 0.087(2) 0.074(2) 0.0262(17) 0.0138(16) 0.0506(19)
C6 0.0464(17) 0.0666(18) 0.0553(18) 0.0114(14) 0.0071(14) 0.0387(15)
C7 0.101(3) 0.081(2) 0.093(2) 0.057(2) 0.029(2) 0.045(2)
C8 0.0536(18) 0.0610(18) 0.073(2) 0.0280(15) 0.0215(15) 0.0385(16)
C9 0.0543(17) 0.0543(16) 0.0596(18) 0.0253(13) 0.0165(13) 0.0333(15)
C10 0.0484(17) 0.0548(16) 0.0577(17) 0.0247(13) 0.0178(13) 0.0331(15)
C11 0.0478(16) 0.0536(16) 0.0477(16) 0.0194(13) 0.0103(12) 0.0272(14)
C12 0.0473(16) 0.0467(15) 0.0478(16) 0.0214(12) 0.0148(12) 0.0223(13)
C13 0.0519(17) 0.0555(16) 0.0576(17) 0.0275(14) 0.0201(13) 0.0296(14)
C14 0.069(2) 0.0498(16) 0.0583(18) 0.0329(15) 0.0197(15) 0.0282(14)
C15 0.091(2) 0.0594(19) 0.066(2) 0.0423(18) 0.0350(18) 0.0267(17)
C16 0.110(3) 0.0554(19) 0.064(2) 0.045(2) 0.021(2) 0.0174(17)
C17 0.093(3) 0.0510(18) 0.068(2) 0.0329(18) -0.0001(19) 0.0231(17)
C18 0.065(2) 0.073(2) 0.081(2) 0.0228(17) 0.0109(18) 0.0432(19)
C19 0.065(2) 0.0625(18) 0.0556(17) 0.0241(16) 0.0150(15) 0.0274(15)
C20 0.114(3) 0.065(2) 0.098(3) 0.030(2) -0.012(2) 0.020(2)
C21 0.0498(17) 0.0488(15) 0.0479(16) 0.0201(13) 0.0118(13) 0.0222(13)
C22 0.0500(16) 0.0443(15) 0.0454(16) 0.0151(13) 0.0103(12) 0.0207(13)
C23 0.0589(18) 0.0494(15) 0.0454(15) 0.0229(14) 0.0144(13) 0.0256(13)
C24 0.076(2) 0.0535(16) 0.0487(17) 0.0237(15) 0.0083(15) 0.0215(14)
C25 0.104(3) 0.084(2) 0.0515(18) 0.047(2) 0.0188(18) 0.0356(18)
C26 0.107(3) 0.082(2) 0.073(2) 0.039(2) 0.037(2) 0.051(2)
C27 0.076(2) 0.080(2) 0.086(2) 0.0143(18) 0.0260(19) 0.050(2)
C28 0.062(2) 0.0680(19) 0.0612(18) 0.0143(16) 0.0112(15) 0.0349(16)
C29 0.0600(19) 0.0612(17) 0.0627(18) 0.0283(15) 0.0124(14) 0.0310(15)
C30 0.092(2) 0.072(2) 0.073(2) 0.0461(18) 0.0226(17) 0.0405(17)
C31 0.135(3) 0.124(3) 0.093(3) 0.079(3) 0.006(2) 0.056(2)
C32 0.081(2) 0.0657(18) 0.0552(18) 0.0438(17) 0.0239(16) 0.0251(15)
C33 0.101(3) 0.073(2) 0.067(2) 0.044(2) 0.0088(19) 0.0147(18)
C34 0.090(3) 0.076(2) 0.113(3) 0.019(2) 0.006(2) 0.015(2)
N1 0.0535(14) 0.0668(15) 0.0609(15) 0.0301(12) 0.0170(11) 0.0389(13)
N2 0.0689(17) 0.0706(16) 0.0730(17) 0.0382(14) 0.0218(13) 0.0424(14)
N3 0.0591(14) 0.0526(13) 0.0486(13) 0.0296(11) 0.0178(10) 0.0272(11)
N4 0.0527(14) 0.0474(12) 0.0456(13) 0.0224(10) 0.0164(10) 0.0245(10)
N5 0.0630(15) 0.0494(13) 0.0497(13) 0.0294(11) 0.0158(11) 0.0243(11)
O1 0.0689(13) 0.0619(11) 0.0500(11) 0.0341(10) 0.0176(9) 0.0319(9)
O2 0.0732(13) 0.0655(12) 0.0500(11) 0.0374(10) 0.0227(10) 0.0264(10)

loop_
_atom_type_symbol
_atom_type_description
_atom_type_scat_dispersion_real
_atom_type_scat_dispersion_imag
_atom_type_scat_source
C C 0.0033 0.0016 'International Tables Vol C Tables 4.2.6.8 and 6.1.1.4'
H H 0.0000 0.0000 'International Tables Vol C Tables 4.2.6.8 and 6.1.1.4'
N N 0.0061 0.0033 'International Tables Vol C Tables 4.2.6.8 and 6.1.1.4'
O O 0.0106 0.0060 'International Tables Vol C Tables 4.2.6.8 and 6.1.1.4'

loop_
_geom_angle_atom_site_label_1
_geom_angle_atom_site_label_2
_geom_angle_atom_site_label_3
_geom_angle
C2 C1 C6 119.4(3)
C2 C1 H1 120.3
C6 C1 H1 120.3
C1 C2 C3 121.6(3)
C1 C2 H2 119.2
C3 C2 H2 119.2
C4 C3 C2 118.9(3)
C4 C3 H3 120.5
C2 C3 H3 120.5
C3 C4 C5 121.4(3)
C3 C4 H4 119.3
C5 C4 H4 119.3
C6 C5 C4 119.0(3)
C6 C5 H5 120.5
C4 C5 H5 120.5
C1 C6 C5 119.7(3)
C1 C6 N1 121.7(2)
C5 C6 N1 118.6(3)
C8 C7 H7A 109.5
C8 C7 H7B 109.5
H7A C7 H7B 109.5
C8 C7 H7C 109.5
H7A C7 H7C 109.5
H7B C7 H7C 109.5
N2 C8 C9 111.4(2)
N2 C8 C7 120.9(2)
C9 C8 C7 127.7(3)
C10 C9 C8 103.9(2)
C10 C9 C13 122.9(2)
C8 C9 C13 133.1(3)
C9 C10 N1 110.4(2)
C9 C10 O1 128.1(2)
N1 C10 O1 121.4(2)
N3 C11 C12 126.9(2)
N3 C11 O1 110.1(2)
C12 C11 O1 123.0(2)
C11 C12 C21 116.4(2)
C11 C12 C13 126.0(2)
C21 C12 C13 117.2(2)
C9 C13 C12 106.0(2)
C9 C13 C14 114.1(2)
C12 C13 C14 112.2(2)
C9 C13 H13 108.1
C12 C13 H13 108.1
C14 C13 H13 108.1
C19 C14 C15 117.0(3)
C19 C14 C13 123.0(3)
C15 C14 C13 120.0(3)
C16 C15 C14 121.1(3)
C16 C15 H15 119.5
C14 C15 H15 119.5
C15 C16 C17 122.2(3)
C15 C16 H16 118.9
C17 C16 H16 118.9
C18 C17 C16 116.6(3)
C18 C17 C20 121.8(4)
C16 C17 C20 121.6(3)
C17 C18 C19 121.5(3)
C17 C18 H18 119.3
C19 C18 H18 119.3
C14 C19 C18 121.6(3)
C14 C19 H19 119.2
C18 C19 H19 119.2
C17 C20 H20A 109.5
C17 C20 H20B 109.5
H20A C20 H20B 109.5
C17 C20 H20C 109.5
H20A C20 H20C 109.5
H20B C20 H20C 109.5
O2 C21 N4 118.9(2)
O2 C21 C12 125.0(2)
N4 C21 C12 116.0(2)
N3 C22 N5 119.9(2)
N3 C22 N4 122.2(2)
N5 C22 N4 117.8(2)
C24 C23 C28 120.7(3)
C24 C23 N4 121.7(2)
C28 C23 N4 117.6(2)
C23 C24 C25 118.4(3)
C23 C24 H24 120.8
C25 C24 H24 120.8
C26 C25 C24 120.6(3)
C26 C25 H25 119.7
C24 C25 H25 119.7
C27 C26 C25 120.2(3)
C27 C26 H26 119.9
C25 C26 H26 119.9
C26 C27 C28 119.9(3)
C26 C27 H27 120.0
C28 C27 H27 120.0
C23 C28 C27 120.2(3)
C23 C28 H28 119.9
C27 C28 H28 119.9
N5 C29 C30 114.5(2)
N5 C29 H29A 108.6
C30 C29 H29A 108.6
N5 C29 H29B 108.6
C30 C29 H29B 108.6
H29A C29 H29B 107.6
C31 C30 C29 110.5(3)
C31 C30 H30A 109.6
C29 C30 H30A 109.6
C31 C30 H30B 109.6
C29 C30 H30B 109.6
H30A C30 H30B 108.1
C30 C31 H31A 109.5
C30 C31 H31B 109.5
H31A C31 H31B 109.5
C30 C31 H31C 109.5
H31A C31 H31C 109.5
H31B C31 H31C 109.5
N5 C32 C33 113.1(3)
N5 C32 H32A 109.0
C33 C32 H32A 109.0
N5 C32 H32B 109.0
C33 C32 H32B 109.0
H32A C32 H32B 107.8
C32 C33 C34 113.6(3)
C32 C33 H33A 108.8
C34 C33 H33A 108.8
C32 C33 H33B 108.8
C34 C33 H33B 108.8
H33A C33 H33B 107.7
C33 C34 H34A 109.5
C33 C34 H34B 109.5
H34A C34 H34B 109.5
C33 C34 H34C 109.5
H34A C34 H34C 109.5
H34B C34 H34C 109.5
C10 N1 N2 108.7(2)
C10 N1 C6 131.8(2)
N2 N1 C6 119.4(2)
C8 N2 N1 105.5(2)
C22 N3 C11 116.7(2)
C22 N4 C21 120.5(2)
C22 N4 C23 121.8(2)
C21 N4 C23 115.8(2)
C22 N5 C32 116.5(2)
C22 N5 C29 120.8(2)
C32 N5 C29 115.5(2)
C10 O1 C11 113.4(2)

loop_
_geom_bond_atom_site_label_1
_geom_bond_atom_site_label_2
_geom_bond_distance
C1 C2 1.357(4)
C1 C6 1.374(4)
C1 H1 0.9300
C2 C3 1.366(4)
C2 H2 0.9300
C3 C4 1.343(4)
C3 H3 0.9300
C4 C5 1.380(4)
C4 H4 0.9300
C5 C6 1.377(4)
C5 H5 0.9300
C6 N1 1.413(4)
C7 C8 1.486(4)
C7 H7A 0.9600
C7 H7B 0.9600
C7 H7C 0.9600
C8 N2 1.324(4)
C8 C9 1.404(4)
C9 C10 1.324(3)
C9 C13 1.495(4)
C10 N1 1.355(3)
C10 O1 1.359(3)
C11 N3 1.337(3)
C11 C12 1.341(3)
C11 O1 1.381(3)
C12 C21 1.424(3)
C12 C13 1.510(4)
C13 C14 1.513(4)
C13 H13 0.9800
C14 C19 1.366(4)
C14 C15 1.380(4)
C15 C16 1.370(4)
C15 H15 0.9300
C16 C17 1.377(5)
C16 H16 0.9300
C17 C18 1.366(4)
C17 C20 1.505(4)
C18 C19 1.387(4)
C18 H18 0.9300
C19 H19 0.9300
C20 H20A 0.9600
C20 H20B 0.9600
C20 H20C 0.9600
C21 O2 1.221(3)
C21 N4 1.408(3)
C22 N3 1.304(3)
C22 N5 1.356(3)
C22 N4 1.374(3)
C23 C24 1.366(4)
C23 C28 1.369(4)
C23 N4 1.447(3)
C24 C25 1.390(4)
C24 H24 0.9300
C25 C26 1.368(4)
C25 H25 0.9300
C26 C27 1.352(4)
C26 H26 0.9300
C27 C28 1.374(4)
C27 H27 0.9300
C28 H28 0.9300
C29 N5 1.469(3)
C29 C30 1.516(4)
C29 H29A 0.9700
C29 H29B 0.9700
C30 C31 1.512(4)
C30 H30A 0.9700
C30 H30B 0.9700
C31 H31A 0.9600
C31 H31B 0.9600
C31 H31C 0.9600
C32 N5 1.453(3)
C32 C33 1.488(4)
C32 H32A 0.9700
C32 H32B 0.9700
C33 C34 1.502(5)
C33 H33A 0.9700
C33 H33B 0.9700
C34 H34A 0.9600
C34 H34B 0.9600
C34 H34C 0.9600
N1 N2 1.360(3)

loop_
_geom_hbond_atom_site_label_D
_geom_hbond_atom_site_label_H
_geom_hbond_atom_site_label_A
_geom_hbond_site_symmetry_A
_geom_hbond_distance_DH
_geom_hbond_distance_HA
_geom_hbond_distance_DA
_geom_hbond_angle_DHA
C25 H25 O2A 2_655 0.93 2.39 3.253(7) 154.0

loop_
_geom_torsion_atom_site_label_1
_geom_torsion_atom_site_label_2
_geom_torsion_atom_site_label_3
_geom_torsion_atom_site_label_4
_geom_torsion
C6 C1 C2 C3 -0.8(5)
C1 C2 C3 C4 0.1(5)
C2 C3 C4 C5 0.0(5)
C3 C4 C5 C6 0.6(5)
C2 C1 C6 C5 1.3(4)
C2 C1 C6 N1 -179.0(3)
C4 C5 C6 C1 -1.2(4)
C4 C5 C6 N1 179.1(3)
N2 C8 C9 C10 -1.2(3)
C7 C8 C9 C10 -179.8(3)
N2 C8 C9 C13 -178.4(3)
C7 C8 C9 C13 2.9(5)
C8 C9 C10 N1 0.4(3)
C13 C9 C10 N1 178.0(2)
C8 C9 C10 O1 -177.5(2)
C13 C9 C10 O1 0.1(4)
N3 C11 C12 C21 -11.5(4)
O1 C11 C12 C21 171.0(2)
N3 C11 C12 C13 175.8(2)
O1 C11 C12 C13 -1.7(4)
C10 C9 C13 C12 -6.1(3)
C8 C9 C13 C12 170.8(3)
C10 C9 C13 C14 117.8(3)
C8 C9 C13 C14 -65.4(4)
C11 C12 C13 C9 6.9(3)
C21 C12 C13 C9 -165.7(2)
C11 C12 C13 C14 -118.1(3)
C21 C12 C13 C14 69.2(3)
C9 C13 C14 C19 -52.0(3)
C12 C13 C14 C19 68.5(3)
C9 C13 C14 C15 128.8(3)
C12 C13 C14 C15 -110.8(3)
C19 C14 C15 C16 0.6(4)
C13 C14 C15 C16 179.9(2)
C14 C15 C16 C17 0.6(4)
C15 C16 C17 C18 -1.2(4)
C15 C16 C17 C20 177.2(3)
C16 C17 C18 C19 0.7(4)
C20 C17 C18 C19 -177.8(3)
C15 C14 C19 C18 -1.1(4)
C13 C14 C19 C18 179.6(2)
C17 C18 C19 C14 0.5(4)
C11 C12 C21 O2 -172.3(3)
C13 C12 C21 O2 1.1(4)
C11 C12 C21 N4 4.0(3)
C13 C12 C21 N4 177.3(2)
C28 C23 C24 C25 2.0(4)
N4 C23 C24 C25 178.9(2)
C23 C24 C25 C26 -0.6(4)
C24 C25 C26 C27 -0.8(5)
C25 C26 C27 C28 0.9(5)
C24 C23 C28 C27 -1.9(4)
N4 C23 C28 C27 -179.0(3)
C26 C27 C28 C23 0.4(5)
N5 C29 C30 C31 -179.1(3)
N5 C32 C33 C34 -64.5(4)
C9 C10 N1 N2 0.4(3)
O1 C10 N1 N2 178.6(2)
C9 C10 N1 C6 -178.8(3)
O1 C10 N1 C6 -0.7(4)
C1 C6 N1 C10 -15.3(4)
C5 C6 N1 C10 164.4(3)
C1 C6 N1 N2 165.5(2)
C5 C6 N1 N2 -14.8(4)
C9 C8 N2 N1 1.4(3)
C7 C8 N2 N1 -179.8(2)
C10 N1 N2 C8 -1.1(3)
C6 N1 N2 C8 178.2(2)
N5 C22 N3 C11 -178.8(2)
N4 C22 N3 C11 3.5(4)
C12 C11 N3 C22 7.8(4)
O1 C11 N3 C22 -174.4(2)
N3 C22 N4 C21 -10.1(4)
N5 C22 N4 C21 172.2(2)
N3 C22 N4 C23 153.1(2)
N5 C22 N4 C23 -24.5(3)
O2 C21 N4 C22 -177.6(2)
C12 C21 N4 C22 5.9(3)
O2 C21 N4 C23 18.1(3)
C12 C21 N4 C23 -158.4(2)
C24 C23 N4 C22 118.6(3)
C28 C23 N4 C22 -64.4(3)
C24 C23 N4 C21 -77.4(3)
C28 C23 N4 C21 99.6(3)
N3 C22 N5 C32 -11.5(3)
N4 C22 N5 C32 166.2(2)
N3 C22 N5 C29 137.3(3)
N4 C22 N5 C29 -44.9(3)
C33 C32 N5 C22 -77.4(3)
C33 C32 N5 C29 132.1(3)
C30 C29 N5 C22 130.2(3)
C30 C29 N5 C32 -80.7(3)
C9 C10 O1 C11 6.0(4)
N1 C10 O1 C11 -171.8(2)
N3 C11 O1 C10 177.1(2)
C12 C11 O1 C10 -5.0(3)
